data_7212966
loop_
_publ_author_name
'Maguire, Anita R.'
'Buckley, N. Rachael'
'O&#x2019;Leary, Patrick'
'Ferguson, George'

_publ_section_title
;
 Stereocontrol in the intramolecular Buchner reaction of diazoketones
;
_journal_issue 24
_journal_name_full 'Journal of the Chemical Society, Perkin Transactions 1'
_journal_page_first 4077
_journal_paper_doi 10.1039/a807677d
_journal_year 1998
_chemical_compound_source 'synthesized by the authors'
_chemical_formula_moiety 'C20 H20 N4 O4 '
_chemical_formula_sum 'C20 H20 N4 O4'
_chemical_formula_weight 380.40
_chemical_name_systematic ?
_space_group_IT_number 2
_symmetry_cell_setting triclinic
_symmetry_space_group_name_Hall '-P 1'
_symmetry_space_group_name_H-M 'P -1'
_atom_sites_solution_hydrogens geom
_atom_sites_solution_primary direct
_atom_sites_solution_secondary difmap
_audit_creation_date 'February 22, 1995'
_audit_creation_method 'from NRCVAX CIF routine and SHELXL93 with Word-Perfect Macro PREPSHEL'
_audit_update_record
;   February 22, 1995  Assembled, pass-1


;
_cell_angle_alpha 101.63(2)
_cell_angle_beta 93.12(3)
_cell_angle_gamma 112.79(3)
_cell_formula_units_Z 2
_cell_length_a 7.943(5)
_cell_length_b 8.000(3)
_cell_length_c 16.237(3)
_cell_measurement_reflns_used 25
_cell_measurement_temperature 294(1)
_cell_measurement_theta_max 13.35
_cell_measurement_theta_min 5.30
_cell_volume 921.6(7)
_computing_cell_refinement 'Enraf-Nonius SET4 and CELDIM'
_computing_data_collection 'Enraf-Nonius CAD4 (Enraf-Nonius 1992)'
_computing_data_reduction 'DATRD2 in NRCVAX94 (Gabe, Le Page, Charland, Lee & White, 1989)'
_computing_molecular_graphics 'NRCVAX94, PLATON (Spek, 1994a) and PLUTON (Spek 1994b)'
_computing_publication_material 'NRCVAX94, SHELXL93  and WordPerfect'
_computing_structure_refinement 'NRCVAX94 and SHELXL93 (Sheldrick, 1993)'
_computing_structure_solution 'SHELXS86 (Sheldrick, 1986)'
_diffrn_ambient_temperature 294(1)
_diffrn_measurement_device 'Nonius CAD-4    '
_diffrn_measurement_method 'Theta/2theta scan b/P/b '
_diffrn_radiation_monochromator graphite
_diffrn_radiation_source 'X-ray tube'
_diffrn_radiation_type 'Molybdenum K\a'
_diffrn_radiation_wavelength 0.7107
_diffrn_reflns_av_R_equivalents 0.0
_diffrn_reflns_av_sigmaI/netI 0.1091
_diffrn_reflns_limit_h_max 8
_diffrn_reflns_limit_h_min -9
_diffrn_reflns_limit_k_max 9
_diffrn_reflns_limit_k_min 0
_diffrn_reflns_limit_l_max 18
_diffrn_reflns_limit_l_min -19
_diffrn_reflns_number 3248
_diffrn_reflns_theta_max 25
_diffrn_reflns_theta_min 2
_diffrn_standards_decay_% 2.0
_diffrn_standards_interval_time 120
_diffrn_standards_number 3
_exptl_absorpt_coefficient_mu 0.098
_exptl_absorpt_correction_T_max 1.0000
_exptl_absorpt_correction_T_min 1.0000
_exptl_absorpt_correction_type none
_exptl_crystal_colour reddish-orange
_exptl_crystal_density_diffrn 1.371
_exptl_crystal_description plate
_exptl_crystal_F_000 400
_exptl_crystal_size_max 0.40
_exptl_crystal_size_mid 0.40
_exptl_crystal_size_min 0.04
_refine_diff_density_max 0.164
_refine_diff_density_min -0.212
_refine_ls_extinction_method none
_refine_ls_goodness_of_fit_all 0.835
_refine_ls_goodness_of_fit_obs 1.192
_refine_ls_hydrogen_treatment 'riding (SHELXL defaults, C-H 0.93 to 0.98, N-H 0.86\%A)'
_refine_ls_matrix_type full
_refine_ls_number_parameters 253
_refine_ls_number_reflns 3248
_refine_ls_number_restraints 0
_refine_ls_restrained_S_all 0.835
_refine_ls_restrained_S_obs 1.192
_refine_ls_R_factor_all 0.1577
_refine_ls_R_factor_obs 0.0541
_refine_ls_shift/esd_max 0.000
_refine_ls_shift/esd_mean 0.000
_refine_ls_structure_factor_coef Fsqd
_refine_ls_weighting_details 'w=1/[\s^2^(Fo^2^)+(0.0649P)^2^] where P=(Fo^2^+2Fc^2^)/3'
_refine_ls_weighting_scheme calc
_refine_ls_wR_factor_all 0.1376
_refine_ls_wR_factor_obs 0.1152
_reflns_number_observed 1274
_reflns_number_total 3248
_reflns_observed_criterion >2\s(I)
_cod_data_source_file 807677dsup1.cif
_cod_data_source_block 1
_cod_depositor_comments
;
The following automatic conversions were performed:

'_symmetry_cell_setting' value 'Triclinic' changed to 'triclinic'
according to /home/saulius/struct/CIF-dictionaries/cif_core.dic
dictionary named 'cif_core.dic' version 2.4.2 from 2011-04-26.

Automatic conversion script
Id: cif_fix_values 1891 2012-01-12 08:04:46Z andrius 

The following automatic conversions were performed:

'_refine_ls_weighting_scheme' value 'calc
w=1/[\s^2^(Fo^2^)+(0.0649P)^2^] where P=(Fo^2^+2Fc^2^)/3' was changed
to 'calc'. New tag '_refine_ls_weighting_details' was created. The
value of the new tag was set to 'w=1/[\s^2^(Fo^2^)+(0.0649P)^2^]
where P=(Fo^2^+2Fc^2^)/3'.

Automatic conversion script
Id: cif_fix_values 3143 2015-03-26 13:38:13Z robertas 
;
_cod_original_cell_volume 921.6(6)
_cod_database_code 7212966

loop_
_symmetry_equiv_pos_as_xyz
'x, y, z'
'-x, -y, -z'

loop_
_atom_site_aniso_label
_atom_site_aniso_U_11
_atom_site_aniso_U_22
_atom_site_aniso_U_33
_atom_site_aniso_U_23
_atom_site_aniso_U_13
_atom_site_aniso_U_12
O1 0.138(3) 0.056(2) 0.090(2) 0.0210(14) 0.055(2) 0.053(2)
O2 0.112(2) 0.0464(14) 0.086(2) 0.0328(14) 0.013(2) 0.0358(15)
O3 0.122(3) 0.102(2) 0.071(2) 0.050(2) 0.044(2) 0.056(2)
O4 0.117(3) 0.070(2) 0.071(2) 0.0085(14) 0.041(2) 0.041(2)
N1 0.056(2) 0.042(2) 0.046(2) 0.0160(13) 0.0113(15) 0.0155(15)
N2 0.066(2) 0.041(2) 0.038(2) 0.0083(13) 0.0081(15) 0.021(2)
N3 0.064(2) 0.045(2) 0.070(2) 0.016(2) 0.010(2) 0.025(2)
N4 0.059(2) 0.064(2) 0.052(2) 0.012(2) 0.014(2) 0.025(2)
C1 0.050(2) 0.050(2) 0.045(2) 0.009(2) 0.009(2) 0.020(2)
C2 0.063(3) 0.049(2) 0.051(2) 0.021(2) 0.014(2) 0.019(2)
C3 0.079(3) 0.066(3) 0.050(2) 0.026(2) 0.013(2) 0.024(2)
C4 0.084(3) 0.070(3) 0.053(2) 0.024(2) 0.017(2) 0.023(2)
C5 0.070(3) 0.060(2) 0.039(2) 0.011(2) 0.009(2) 0.024(2)
C6 0.075(3) 0.061(2) 0.041(2) 0.013(2) 0.007(2) 0.033(2)
C7 0.097(3) 0.056(2) 0.072(3) 0.024(2) 0.021(2) 0.032(2)
C8 0.071(3) 0.073(3) 0.077(3) 0.033(2) 0.024(3) 0.018(2)
C11 0.037(2) 0.034(2) 0.035(2) 0.0035(14) -0.005(2) 0.011(2)
C12 0.045(2) 0.031(2) 0.050(2) 0.011(2) 0.003(2) 0.014(2)
C13 0.043(2) 0.049(2) 0.049(2) 0.020(2) 0.002(2) 0.015(2)
C14 0.041(2) 0.048(2) 0.037(2) 0.011(2) 0.006(2) 0.016(2)
C15 0.055(3) 0.036(2) 0.047(2) 0.008(2) 0.006(2) 0.014(2)
C16 0.048(2) 0.036(2) 0.046(2) 0.014(2) 0.005(2) 0.014(2)
C21 0.068(3) 0.059(2) 0.043(2) 0.011(2) 0.013(2) 0.029(2)
C22 0.124(4) 0.077(3) 0.061(3) 0.015(2) 0.038(3) 0.033(3)
C23 0.137(5) 0.091(3) 0.054(3) 0.006(3) 0.025(3) 0.050(3)
C24 0.100(4) 0.067(3) 0.064(3) -0.001(2) -0.004(3) 0.040(3)
C25 0.115(4) 0.063(3) 0.079(3) 0.006(2) 0.024(3) 0.023(3)
C26 0.099(4) 0.067(3) 0.060(3) 0.007(2) 0.023(2) 0.025(3)

loop_
_atom_site_label
_atom_site_type_symbol
_atom_site_fract_x
_atom_site_fract_y
_atom_site_fract_z
_atom_site_U_iso_or_equiv
_atom_site_thermal_displace_type
_atom_site_occupancy
_atom_site_calc_flag
_atom_site_refinement_flags
O1 O 0.2635(4) 0.1160(3) 0.4306(2) 0.0879(10) Uani 1 d .
O2 O 0.1907(4) 0.0544(3) 0.5497(2) 0.0777(9) Uani 1 d .
O3 O 0.0614(4) 0.4668(4) 0.7624(2) 0.0893(9) Uani 1 d .
O4 O 0.0761(4) 0.7293(4) 0.7426(2) 0.0853(9) Uani 1 d .
N1 N 0.3681(4) 0.5853(3) 0.3612(2) 0.0485(7) Uani 1 d .
N2 N 0.3170(4) 0.4414(3) 0.40276(15) 0.0487(8) Uani 1 d .
N3 N 0.2221(4) 0.1582(4) 0.5014(2) 0.0584(8) Uani 1 d .
N4 N 0.0917(4) 0.5826(4) 0.7202(2) 0.0585(8) Uani 1 d .
C1 C 0.4087(5) 0.5535(4) 0.2861(2) 0.0489(9) Uani 1 d .
C2 C 0.4642(5) 0.7151(4) 0.2456(2) 0.0541(10) Uani 1 d .
C3 C 0.4603(6) 0.6749(5) 0.1507(2) 0.0645(11) Uani 1 d .
C4 C 0.3992(6) 0.4751(5) 0.0987(2) 0.0699(12) Uani 1 d .
C5 C 0.2905(5) 0.3281(4) 0.1436(2) 0.0573(10) Uani 1 d .
C6 C 0.3921(5) 0.3678(4) 0.2326(2) 0.0578(10) Uani 1 d .
C7 C 0.4197(6) 0.8752(5) 0.2877(2) 0.0726(12) Uani 1 d .
C8 C 0.6419(6) 0.7639(5) 0.2083(2) 0.0744(12) Uani 1 d .
C11 C 0.2630(4) 0.4716(4) 0.4794(2) 0.0379(8) Uani 1 d .
C12 C 0.2157(4) 0.3389(4) 0.5290(2) 0.0420(8) Uani 1 d .
C13 C 0.1585(4) 0.3740(4) 0.6071(2) 0.0471(9) Uani 1 d .
C14 C 0.1503(4) 0.5433(4) 0.6376(2) 0.0427(8) Uani 1 d .
C15 C 0.1963(5) 0.6758(4) 0.5908(2) 0.0478(9) Uani 1 d .
C16 C 0.2528(4) 0.6429(4) 0.5138(2) 0.0438(9) Uani 1 d .
C21 C 0.2391(5) 0.1276(5) 0.0941(2) 0.0555(10) Uani 1 d .
C22 C 0.2992(6) 0.0832(6) 0.0189(2) 0.0889(14) Uani 1 d .
C23 C 0.2421(7) -0.1016(6) -0.0266(2) 0.094(2) Uani 1 d .
C24 C 0.1292(6) -0.2417(6) 0.0034(2) 0.0781(13) Uani 1 d .
C25 C 0.0671(7) -0.2010(6) 0.0790(3) 0.0911(15) Uani 1 d .
C26 C 0.1227(6) -0.0178(5) 0.1233(2) 0.0790(13) Uani 1 d .
H2 H 0.3198 0.3358 0.38010 0.058 Uiso 1 calc R
H3 H 0.4286 0.7581 0.1223 0.077 Uiso 1 calc R
H4A H 0.3240 0.4592 0.0462 0.084 Uiso 1 calc R
H4B H 0.5077 0.4551 0.0839 0.084 Uiso 1 calc R
H5 H 0.1744 0.3415 0.1510 0.069 Uiso 1 calc R
H6A H 0.3256 0.2688 0.2597 0.069 Uiso 1 calc R
H6B H 0.5144 0.3701 0.2286 0.069 Uiso 1 calc R
H7A H 0.4622 0.9725 0.2578 0.109 Uiso 1 calc R
H7B H 0.4799 0.9228 0.3455 0.109 Uiso 1 calc R
H7C H 0.2886 0.8327 0.2866 0.109 Uiso 1 calc R
H8A H 0.7170 0.8949 0.2126 0.089 Uiso 1 calc R
H8B H 0.7109 0.6881 0.2122 0.089 Uiso 1 calc R
H13 H 0.1259 0.2841 0.6386 0.057 Uiso 1 calc R
H15 H 0.1886 0.7892 0.6119 0.057 Uiso 1 calc R
H16 H 0.2852 0.7350 0.4835 0.053 Uiso 1 calc R
H22 H 0.3801 0.1786 -0.0024 0.107 Uiso 1 calc R
H23 H 0.2829 -0.1277 -0.0784 0.113 Uiso 1 calc R
H24 H 0.0931 -0.3651 -0.0266 0.094 Uiso 1 calc R
H25 H -0.0124 -0.2970 0.1004 0.109 Uiso 1 calc R
H26 H 0.0799 0.0077 0.1745 0.095 Uiso 1 calc R

loop_
_atom_type_symbol
_atom_type_description
_atom_type_scat_dispersion_real
_atom_type_scat_dispersion_imag
_atom_type_scat_source
C C 0.0033 0.0016 'International Tables Vol C Tables 4.2.6.8 and 6.1.1.4'
H H 0.0000 0.0000 'International Tables Vol C Tables 4.2.6.8 and 6.1.1.4'
N N 0.0061 0.0033 'International Tables Vol C Tables 4.2.6.8 and 6.1.1.4'
O O 0.0106 0.0060 'International Tables Vol C Tables 4.2.6.8 and 6.1.1.4'

loop_
_geom_angle_atom_site_label_1
_geom_angle_atom_site_label_2
_geom_angle_atom_site_label_3
_geom_angle
C1 N1 N2 118.4(3)
C11 N2 N1 118.2(3)
O2 N3 O1 122.1(3)
O2 N3 C12 119.1(3)
O1 N3 C12 118.7(3)
O4 N4 O3 124.1(3)
O4 N4 C14 117.6(3)
O3 N4 C14 118.3(3)
N1 C1 C2 115.5(3)
N1 C1 C6 126.9(3)
C2 C1 C6 117.4(3)
C1 C2 C7 115.7(3)
C1 C2 C3 117.8(3)
C7 C2 C3 118.2(3)
C1 C2 C8 117.1(3)
C7 C2 C8 116.8(3)
C3 C2 C8 59.7(2)
C8 C3 C2 60.2(2)
C8 C3 C4 118.4(4)
C2 C3 C4 120.4(3)
C5 C4 C3 114.2(3)
C4 C5 C6 110.0(3)
C4 C5 C21 114.4(3)
C6 C5 C21 111.8(3)
C1 C6 C5 110.7(3)
C3 C8 C2 60.1(2)
N2 C11 C16 119.9(3)
N2 C11 C12 123.2(3)
C16 C11 C12 116.9(3)
C13 C12 C11 121.5(3)
C13 C12 N3 116.0(3)
C11 C12 N3 122.4(3)
C14 C13 C12 119.2(3)
C13 C14 C15 120.5(3)
C13 C14 N4 119.7(3)
C15 C14 N4 119.7(3)
C16 C15 C14 120.8(3)
C15 C16 C11 121.0(3)
C22 C21 C26 116.9(4)
C22 C21 C5 123.2(3)
C26 C21 C5 119.9(3)
C21 C22 C23 121.5(4)
C24 C23 C22 120.5(4)
C23 C24 C25 119.1(4)
C24 C25 C26 120.0(4)
C21 C26 C25 121.9(4)
N2 H2 O1 127.4

loop_
_geom_bond_atom_site_label_1
_geom_bond_atom_site_label_2
_geom_bond_distance
O1 N3 1.232(3)
O2 N3 1.220(3)
O3 N4 1.219(3)
O4 N4 1.212(3)
N1 C1 1.279(4)
N1 N2 1.388(3)
N2 C11 1.345(3)
N2 H2 0.86
N2 O1 2.608(4)
H2 O1 1.99
N3 C12 1.446(4)
N4 C14 1.458(4)
C1 C2 1.494(4)
C1 C6 1.515(4)
C2 C3 1.506(4)
C2 C7 1.502(4)
C2 C8 1.508(5)
C3 C4 1.520(4)
C3 C8 1.501(5)
C4 C5 1.513(4)
C5 C6 1.526(4)
C5 C21 1.524(4)
C11 C12 1.408(4)
C11 C16 1.407(4)
C12 C13 1.382(4)
C13 C14 1.373(4)
C14 C15 1.375(4)
C15 C16 1.361(4)
C21 C22 1.365(5)
C21 C26 1.368(5)
C22 C23 1.394(5)
C23 C24 1.336(5)
C24 C25 1.374(5)
C25 C26 1.378(5)

loop_
_geom_torsion_atom_site_label_1
_geom_torsion_atom_site_label_2
_geom_torsion_atom_site_label_3
_geom_torsion_atom_site_label_4
_geom_torsion
C1 N1 N2 C11 -175.8(3)
N2 N1 C1 C2 -179.4(3)
N2 N1 C1 C6 5.7(5)
N1 C1 C2 C7 -14.8(5)
C6 C1 C2 C7 160.6(3)
N1 C1 C2 C3 -162.7(3)
C6 C1 C2 C3 12.7(5)
N1 C1 C2 C8 129.1(4)
C6 C1 C2 C8 -55.5(4)
C1 C2 C3 C8 -106.7(4)
C7 C2 C3 C8 106.2(4)
C8 C2 C3 C8 0.000(1)
C1 C2 C3 C4 0.8(6)
C7 C2 C3 C4 -146.3(4)
C8 C2 C3 C4 107.5(4)
C8 C3 C4 C5 88.7(4)
C2 C3 C4 C5 18.4(6)
C3 C4 C5 C6 -49.6(5)
C3 C4 C5 C21 -176.4(3)
N1 C1 C6 C5 130.4(4)
C2 C1 C6 C5 -44.4(4)
C4 C5 C6 C1 62.7(4)
C21 C5 C6 C1 -169.0(3)
C2 C3 C8 C2 0.000(1)
C4 C3 C8 C2 -110.6(3)
C1 C2 C8 C3 107.9(4)
C7 C2 C8 C3 -108.6(3)
N1 N2 C11 C16 2.4(4)
N1 N2 C11 C12 -177.2(3)
N2 C11 C12 C13 -179.1(3)
C16 C11 C12 C13 1.2(4)
N2 C11 C12 N3 0.3(5)
C16 C11 C12 N3 -179.4(3)
O2 N3 C12 C13 -5.2(4)
O1 N3 C12 C13 176.6(3)
O2 N3 C12 C11 175.4(3)
O1 N3 C12 C11 -2.8(5)
C11 C12 C13 C14 -1.0(5)
N3 C12 C13 C14 179.6(3)
C12 C13 C14 C15 0.8(5)
C12 C13 C14 N4 -179.5(3)
O4 N4 C14 C13 -175.8(3)
O3 N4 C14 C13 4.1(5)
O4 N4 C14 C15 3.9(5)
O3 N4 C14 C15 -176.1(3)
C13 C14 C15 C16 -0.8(5)
N4 C14 C15 C16 179.4(3)
C14 C15 C16 C11 1.0(5)
N2 C11 C16 C15 179.1(3)
C12 C11 C16 C15 -1.2(4)
C4 C5 C21 C22 5.5(5)
C6 C5 C21 C22 -120.3(4)
C4 C5 C21 C26 -172.3(4)
C6 C5 C21 C26 61.8(5)
C26 C21 C22 C23 1.0(6)
C5 C21 C22 C23 -176.8(4)
C21 C22 C23 C24 -1.5(7)
C22 C23 C24 C25 1.3(7)
C23 C24 C25 C26 -0.6(7)
C22 C21 C26 C25 -0.4(6)
C5 C21 C26 C25 177.6(4)
C24 C25 C26 C21 0.2(7)
